data_4111626
loop_
_publ_author_name
'Panagiotis Angaridis'
'F. Albert Cotton'
'Carlos A. Murillo'
'Dino Villagr\'an'
'Xiaoping Wang'

_publ_section_title
;
 Structural and Magnetic Evidence Concerning Spin Crossover in
 Formamidinate Compounds with Ru25+ Cores
;
_journal_name_full 'Journal of the American Chemical Society'
_journal_page_first 5008
_journal_page_last 5009
_journal_paper_doi 10.1021/ja050828r
_journal_volume 127
_journal_year 2005
_chemical_formula_moiety 'C60 H60 Cl N8 O8 Ru2'
_chemical_formula_sum 'C60 H60 Cl N8 O8 Ru2'
_chemical_formula_weight 1258.75
_chemical_name_common Ru2(DAniF(-o))4Cl
_chemical_name_systematic
; 
 ? 
;
_space_group_IT_number 14
_symmetry_cell_setting monoclinic
_symmetry_space_group_name_Hall '-P 2ybc'
_symmetry_space_group_name_H-M 'P 1 21/c 1'
_atom_sites_solution_hydrogens geom
_atom_sites_solution_primary direct
_atom_sites_solution_secondary difmap
_audit_creation_method SHELXL-97
_cell_angle_alpha 90.00
_cell_angle_beta 102.3100(10)
_cell_angle_gamma 90.00
_cell_formula_units_Z 4
_cell_length_a 18.6120(10)
_cell_length_b 13.9820(10)
_cell_length_c 21.910(2)
_cell_measurement_reflns_used 4947
_cell_measurement_temperature 213(2)
_cell_measurement_theta_max 24.99
_cell_measurement_theta_min 2.24
_cell_volume 5570.6(7)
_computing_cell_refinement SAINT
_computing_data_collection SMART
_computing_data_reduction SAINT
_computing_structure_refinement 'SHELXL-97 (Sheldrick, 1997)'
_computing_structure_solution 'SHELXS-97 (Sheldrick, 1990)'
_diffrn_ambient_temperature 213(2)
_diffrn_measured_fraction_theta_full 0.998
_diffrn_measured_fraction_theta_max 0.998
_diffrn_measurement_device_type 'Bruker SMART 1000'
_diffrn_measurement_method '\w scans'
_diffrn_radiation_monochromator graphite
_diffrn_radiation_source 'normal-focus sealed tube'
_diffrn_radiation_type MoK\a
_diffrn_radiation_wavelength 0.71073
_diffrn_reflns_av_R_equivalents 0.0372
_diffrn_reflns_av_sigmaI/netI 0.0453
_diffrn_reflns_limit_h_max 19
_diffrn_reflns_limit_h_min -22
_diffrn_reflns_limit_k_max 16
_diffrn_reflns_limit_k_min -16
_diffrn_reflns_limit_l_max 24
_diffrn_reflns_limit_l_min -26
_diffrn_reflns_number 29259
_diffrn_reflns_theta_full 25.02
_diffrn_reflns_theta_max 25.02
_diffrn_reflns_theta_min 1.74
_diffrn_standards_number 0
_exptl_absorpt_coefficient_mu 0.654
_exptl_absorpt_correction_T_max 0.9375
_exptl_absorpt_correction_T_min 0.8281
_exptl_absorpt_correction_type multi-scan
_exptl_absorpt_process_details SADABS
_exptl_crystal_colour black
_exptl_crystal_density_diffrn 1.501
_exptl_crystal_description block
_exptl_crystal_F_000 2580
_exptl_crystal_size_max 0.30
_exptl_crystal_size_mid 0.15
_exptl_crystal_size_min 0.10
_refine_diff_density_max 0.397
_refine_diff_density_min -0.485
_refine_diff_density_rms 0.076
_refine_ls_extinction_method none
_refine_ls_goodness_of_fit_ref 1.025
_refine_ls_hydrogen_treatment noref
_refine_ls_matrix_type full
_refine_ls_number_parameters 712
_refine_ls_number_reflns 9810
_refine_ls_number_restraints 0
_refine_ls_restrained_S_all 1.025
_refine_ls_R_factor_all 0.0429
_refine_ls_R_factor_gt 0.0286
_refine_ls_shift/su_max 0.001
_refine_ls_shift/su_mean 0.000
_refine_ls_structure_factor_coef Fsqd
_refine_ls_weighting_details 'calc w=1/[\s^2^(Fo^2^)+(0.0170P)^2^+1.0000P] where P=(Fo^2^+2Fc^2^)/3'
_refine_ls_weighting_scheme calc
_refine_ls_wR_factor_gt 0.0551
_refine_ls_wR_factor_ref 0.0585
_reflns_number_gt 7800
_reflns_number_total 9810
_reflns_threshold_expression >2sigma(I)
_cod_data_source_file ja050828rsi20050208_053637_3.cif
_cod_data_source_block 1at213k
_cod_database_code 4111626

loop_
_symmetry_equiv_pos_as_xyz
'x, y, z'
'-x, y+1/2, -z+1/2'
'-x, -y, -z'
'x, -y-1/2, z-1/2'

loop_
_atom_site_label
_atom_site_type_symbol
_atom_site_fract_x
_atom_site_fract_y
_atom_site_fract_z
_atom_site_U_iso_or_equiv
_atom_site_adp_type
_atom_site_occupancy
_atom_site_symmetry_multiplicity
_atom_site_calc_flag
_atom_site_refinement_flags
Ru2 Ru 0.248670(12) 0.217711(14) 0.406323(9) 0.01770(6) Uani 1 1 d .
Ru1 Ru 0.233780(12) 0.052381(14) 0.413570(9) 0.01701(6) Uani 1 1 d .
Cl1 Cl 0.23041(4) -0.11944(4) 0.42375(3) 0.02428(15) Uani 1 1 d .
N2 N 0.15545(12) 0.23805(15) 0.44035(10) 0.0222(5) Uani 1 1 d .
N1 N 0.14838(12) 0.07556(15) 0.45989(10) 0.0212(5) Uani 1 1 d .
N4 N 0.30702(12) 0.22763(15) 0.49671(9) 0.0207(5) Uani 1 1 d .
N3 N 0.31028(12) 0.06254(14) 0.49927(9) 0.0190(5) Uani 1 1 d .
N6 N 0.34418(12) 0.19935(14) 0.37428(9) 0.0199(5) Uani 1 1 d .
N5 N 0.31841(12) 0.03720(14) 0.36491(9) 0.0191(5) Uani 1 1 d .
N8 N 0.19312(12) 0.21322(15) 0.31452(9) 0.0215(5) Uani 1 1 d .
N7 N 0.15589(12) 0.05760(15) 0.32777(9) 0.0208(5) Uani 1 1 d .
C1 C 0.12693(15) 0.16455(19) 0.46553(12) 0.0231(6) Uani 1 1 d .
H1A H 0.0902 0.1763 0.4881 0.028 Uiso 1 1 calc R
C2 C 0.33045(15) 0.14587(19) 0.52501(12) 0.0224(6) Uani 1 1 d .
H2A H 0.3623 0.1477 0.5645 0.027 Uiso 1 1 calc R
C3 C 0.35629(15) 0.11314(18) 0.35446(11) 0.0214(6) Uani 1 1 d .
H3A H 0.3935 0.1053 0.3319 0.026 Uiso 1 1 calc R
C4 C 0.15350(15) 0.13566(19) 0.29429(12) 0.0225(6) Uani 1 1 d .
H4A H 0.1225 0.1370 0.2543 0.027 Uiso 1 1 calc R
C21 C 0.13309(15) 0.33187(19) 0.45489(12) 0.0237(6) Uani 1 1 d .
C22 C 0.12971(16) 0.3568(2) 0.51551(13) 0.0294(7) Uani 1 1 d .
H22A H 0.1402 0.3109 0.5475 0.035 Uiso 1 1 calc R
C23 C 0.11095(18) 0.4493(2) 0.52907(15) 0.0370(8) Uani 1 1 d .
C24 C 0.09691(19) 0.5178(2) 0.48298(16) 0.0454(9) Uani 1 1 d .
H24A H 0.0852 0.5808 0.4923 0.054 Uiso 1 1 calc R
C25 C 0.1003(2) 0.4921(2) 0.42257(16) 0.0467(9) Uani 1 1 d .
H25A H 0.0904 0.5384 0.3907 0.056 Uiso 1 1 calc R
C26 C 0.11800(16) 0.4003(2) 0.40808(14) 0.0325(7) Uani 1 1 d .
H26A H 0.1198 0.3842 0.3668 0.039 Uiso 1 1 calc R
C27 C 0.0965(3) 0.5603(3) 0.60898(19) 0.0774(14) Uani 1 1 d .
H27A H 0.0954 0.5614 0.6531 0.116 Uiso 1 1 calc R
H27B H 0.0498 0.5831 0.5848 0.116 Uiso 1 1 calc R
H27C H 0.1358 0.6013 0.6016 0.116 Uiso 1 1 calc R
C11 C 0.11635(14) 0.00569(19) 0.49454(12) 0.0220(6) Uani 1 1 d .
C12 C 0.08279(15) -0.07594(18) 0.46457(12) 0.0242(6) Uani 1 1 d .
H12A H 0.0790 -0.0846 0.4214 0.029 Uiso 1 1 calc R
C13 C 0.05526(15) -0.14393(19) 0.49938(13) 0.0279(7) Uani 1 1 d .
C14 C 0.05924(16) -0.1309(2) 0.56282(13) 0.0311(7) Uani 1 1 d .
H14A H 0.0406 -0.1777 0.5861 0.037 Uiso 1 1 calc R
C15 C 0.09069(16) -0.0492(2) 0.59123(14) 0.0342(7) Uani 1 1 d .
H15A H 0.0927 -0.0396 0.6340 0.041 Uiso 1 1 calc R
C16 C 0.11954(16) 0.0194(2) 0.55741(12) 0.0282(7) Uani 1 1 d .
H16A H 0.1412 0.0750 0.5773 0.034 Uiso 1 1 calc R
C17 C 0.0143(2) -0.2428(2) 0.40945(15) 0.0482(9) Uani 1 1 d .
H17A H -0.0093 -0.3040 0.3981 0.072 Uiso 1 1 calc R
H17B H 0.0625 -0.2426 0.3992 0.072 Uiso 1 1 calc R
H17C H -0.0155 -0.1922 0.3866 0.072 Uiso 1 1 calc R
C41 C 0.31992(15) 0.31643(19) 0.52835(12) 0.0225(6) Uani 1 1 d .
C42 C 0.30657(15) 0.39827(19) 0.49130(13) 0.0264(7) Uani 1 1 d .
H42A H 0.2928 0.3918 0.4477 0.032 Uiso 1 1 calc R
C43 C 0.31309(17) 0.4889(2) 0.51742(14) 0.0333(7) Uani 1 1 d .
C44 C 0.33425(19) 0.4999(2) 0.58132(15) 0.0440(9) Uani 1 1 d .
H44A H 0.3386 0.5611 0.5996 0.053 Uiso 1 1 calc R
C45 C 0.3489(2) 0.4185(2) 0.61791(15) 0.0462(9) Uani 1 1 d .
H45A H 0.3641 0.4254 0.6614 0.055 Uiso 1 1 calc R
C46 C 0.34188(17) 0.3276(2) 0.59279(13) 0.0341(7) Uani 1 1 d .
H46A H 0.3518 0.2738 0.6189 0.041 Uiso 1 1 calc R
C47 C 0.2907(3) 0.6555(2) 0.49874(19) 0.0775(14) Uani 1 1 d .
H47A H 0.2799 0.7005 0.4643 0.116 Uiso 1 1 calc R
H47B H 0.3363 0.6736 0.5268 0.116 Uiso 1 1 calc R
H47C H 0.2511 0.6561 0.5212 0.116 Uiso 1 1 calc R
C31 C 0.34739(15) -0.01796(18) 0.53269(11) 0.0204(6) Uani 1 1 d .
C32 C 0.30915(15) -0.07786(18) 0.56528(11) 0.0219(6) Uani 1 1 d .
H32A H 0.2594 -0.0662 0.5654 0.026 Uiso 1 1 calc R
C33 C 0.34573(16) -0.15505(18) 0.59751(12) 0.0241(6) Uani 1 1 d .
C34 C 0.41887(16) -0.1729(2) 0.59730(12) 0.0276(7) Uani 1 1 d .
H34A H 0.4431 -0.2254 0.6194 0.033 Uiso 1 1 calc R
C35 C 0.45590(16) -0.1133(2) 0.56464(12) 0.0287(7) Uani 1 1 d .
H35A H 0.5055 -0.1254 0.5642 0.034 Uiso 1 1 calc R
C36 C 0.42027(15) -0.03506(19) 0.53225(12) 0.0259(6) Uani 1 1 d .
H36A H 0.4457 0.0059 0.5102 0.031 Uiso 1 1 calc R
C37 C 0.23678(18) -0.2032(2) 0.62965(15) 0.0438(9) Uani 1 1 d .
H37A H 0.2191 -0.2529 0.6537 0.066 Uiso 1 1 calc R
H37B H 0.2085 -0.2044 0.5870 0.066 Uiso 1 1 calc R
H37C H 0.2312 -0.1414 0.6481 0.066 Uiso 1 1 calc R
C61 C 0.39072(15) 0.27490(18) 0.36090(12) 0.0228(6) Uani 1 1 d .
C62 C 0.39686(15) 0.29203(19) 0.29967(13) 0.0272(7) Uani 1 1 d .
H62A H 0.3723 0.2523 0.2673 0.033 Uiso 1 1 calc R
C63 C 0.43928(17) 0.3681(2) 0.28643(14) 0.0339(7) Uani 1 1 d .
C64 C 0.47749(18) 0.4248(2) 0.33438(15) 0.0401(8) Uani 1 1 d .
H65A H 0.5068 0.4756 0.3256 0.048 Uiso 1 1 calc R
C65 C 0.47209(17) 0.4059(2) 0.39567(15) 0.0373(8) Uani 1 1 d .
H65B H 0.4983 0.4440 0.4283 0.045 Uiso 1 1 calc R
C66 C 0.42869(15) 0.33171(19) 0.40923(13) 0.0275(7) Uani 1 1 d .
H66A H 0.4249 0.3199 0.4507 0.033 Uiso 1 1 calc R
C67 C 0.4688(2) 0.4681(2) 0.20697(17) 0.0641(12) Uani 1 1 d .
H67A H 0.4651 0.4688 0.1621 0.096 Uiso 1 1 calc R
H67B H 0.5201 0.4732 0.2281 0.096 Uiso 1 1 calc R
H67C H 0.4416 0.5217 0.2187 0.096 Uiso 1 1 calc R
C51 C 0.33584(15) -0.04778(18) 0.33370(12) 0.0220(6) Uani 1 1 d .
C52 C 0.37714(15) -0.12050(18) 0.36715(12) 0.0252(6) Uani 1 1 d .
H52A H 0.3921 -0.1168 0.4109 0.030 Uiso 1 1 calc R
C53 C 0.39599(17) -0.19910(19) 0.33482(14) 0.0310(7) Uani 1 1 d .
C54 C 0.37415(18) -0.2047(2) 0.27048(14) 0.0380(8) Uani 1 1 d .
H54A H 0.3871 -0.2580 0.2490 0.046 Uiso 1 1 calc R
C55 C 0.33348(18) -0.1317(2) 0.23841(13) 0.0366(8) Uani 1 1 d .
H55A H 0.3190 -0.1352 0.1947 0.044 Uiso 1 1 calc R
C56 C 0.31334(16) -0.05273(19) 0.26943(12) 0.0285(7) Uani 1 1 d .
H56A H 0.2849 -0.0035 0.2471 0.034 Uiso 1 1 calc R
C57 C 0.4632(2) -0.2726(3) 0.42777(16) 0.0630(11) Uani 1 1 d .
H57A H 0.4912 -0.3303 0.4410 0.094 Uiso 1 1 calc R
H57B H 0.4219 -0.2690 0.4482 0.094 Uiso 1 1 calc R
H57C H 0.4945 -0.2171 0.4390 0.094 Uiso 1 1 calc R
C81 C 0.20849(15) 0.27927(19) 0.26970(12) 0.0231(6) Uani 1 1 d .
C82 C 0.23021(15) 0.37171(19) 0.29014(12) 0.0251(6) Uani 1 1 d .
H82A H 0.2298 0.3898 0.3314 0.030 Uiso 1 1 calc R
C83 C 0.25238(16) 0.43694(19) 0.25006(13) 0.0290(7) Uani 1 1 d .
C84 C 0.25140(17) 0.4103(2) 0.18865(13) 0.0350(8) Uani 1 1 d .
H84A H 0.2661 0.4540 0.1611 0.042 Uiso 1 1 calc R
C85 C 0.22891(17) 0.3205(2) 0.16854(13) 0.0341(7) Uani 1 1 d .
H85A H 0.2275 0.3036 0.1268 0.041 Uiso 1 1 calc R
C86 C 0.20813(16) 0.2534(2) 0.20821(12) 0.0285(7) Uani 1 1 d .
H86A H 0.1940 0.1914 0.1938 0.034 Uiso 1 1 calc R
C77 C 0.1507(2) -0.2980(2) 0.27563(17) 0.0561(10) Uani 1 1 d .
H77A H 0.1533 -0.3642 0.2632 0.084 Uiso 1 1 calc R
H77B H 0.1619 -0.2937 0.3209 0.084 Uiso 1 1 calc R
H77C H 0.1860 -0.2604 0.2591 0.084 Uiso 1 1 calc R
C71 C 0.10013(15) -0.01145(19) 0.30305(11) 0.0221(6) Uani 1 1 d .
C72 C 0.11989(16) -0.10401(19) 0.29084(12) 0.0254(6) Uani 1 1 d .
H72A H 0.1696 -0.1224 0.2996 0.031 Uiso 1 1 calc R
C73 C 0.06537(18) -0.1694(2) 0.26553(13) 0.0332(7) Uani 1 1 d .
C74 C -0.00767(18) -0.1424(2) 0.25198(14) 0.0392(8) Uani 1 1 d .
H74A H -0.0442 -0.1869 0.2347 0.047 Uiso 1 1 calc R
C75 C -0.02683(18) -0.0505(2) 0.26374(14) 0.0402(8) Uani 1 1 d .
H75A H -0.0765 -0.0321 0.2541 0.048 Uiso 1 1 calc R
C76 C 0.02685(16) 0.0157(2) 0.28981(13) 0.0313(7) Uani 1 1 d .
H76A H 0.0135 0.0783 0.2984 0.038 Uiso 1 1 calc R
C87 C 0.29313(19) 0.5495(2) 0.33189(14) 0.0451(9) Uani 1 1 d .
H87A H 0.3101 0.6151 0.3377 0.068 Uiso 1 1 calc R
H87B H 0.3312 0.5069 0.3537 0.068 Uiso 1 1 calc R
H87C H 0.2491 0.5419 0.3485 0.068 Uiso 1 1 calc R
O1 O 0.02199(12) -0.22754(14) 0.47462(9) 0.0381(5) Uani 1 1 d .
O2 O 0.10880(14) 0.46482(15) 0.59064(10) 0.0555(7) Uani 1 1 d .
O3 O 0.31243(11) -0.21934(13) 0.62989(9) 0.0355(5) Uani 1 1 d .
O4 O 0.29796(14) 0.56177(14) 0.47511(10) 0.0497(6) Uani 1 1 d .
O5 O 0.43711(13) -0.27474(15) 0.36282(10) 0.0488(6) Uani 1 1 d .
O6 O 0.43901(12) 0.38090(16) 0.22455(10) 0.0492(6) Uani 1 1 d .
O7 O 0.07925(13) -0.26247(15) 0.25209(11) 0.0547(7) Uani 1 1 d .
O8 O 0.27686(13) 0.52692(13) 0.26671(10) 0.0421(6) Uani 1 1 d .

loop_
_atom_site_aniso_label
_atom_site_aniso_U_11
_atom_site_aniso_U_22
_atom_site_aniso_U_33
_atom_site_aniso_U_23
_atom_site_aniso_U_13
_atom_site_aniso_U_12
Ru2 0.01900(12) 0.01417(11) 0.01939(12) 0.00033(9) 0.00290(9) 0.00020(9)
Ru1 0.01809(12) 0.01392(11) 0.01854(11) 0.00063(9) 0.00287(9) -0.00008(9)
Cl1 0.0286(4) 0.0160(3) 0.0277(4) 0.0019(3) 0.0049(3) -0.0008(3)
N2 0.0213(14) 0.0189(13) 0.0268(13) 0.0010(10) 0.0057(10) 0.0038(10)
N1 0.0181(13) 0.0193(13) 0.0260(12) 0.0008(10) 0.0045(10) -0.0008(10)
N4 0.0241(14) 0.0168(12) 0.0200(12) -0.0005(10) 0.0023(10) -0.0002(10)
N3 0.0216(13) 0.0189(13) 0.0158(11) 0.0024(10) 0.0022(9) 0.0017(10)
N6 0.0217(13) 0.0165(12) 0.0217(12) 0.0025(10) 0.0054(10) -0.0003(9)
N5 0.0230(13) 0.0157(12) 0.0193(12) -0.0004(9) 0.0060(10) 0.0009(10)
N8 0.0244(13) 0.0178(12) 0.0205(12) 0.0031(10) 0.0012(10) 0.0002(10)
N7 0.0219(13) 0.0180(12) 0.0208(12) 0.0012(10) 0.0008(10) -0.0012(10)
C1 0.0162(16) 0.0281(17) 0.0257(15) -0.0031(13) 0.0062(12) 0.0015(12)
C2 0.0208(16) 0.0272(17) 0.0185(14) -0.0030(12) 0.0029(12) -0.0020(12)
C3 0.0189(15) 0.0275(16) 0.0182(14) 0.0020(12) 0.0048(11) 0.0022(12)
C4 0.0215(16) 0.0264(16) 0.0175(14) 0.0007(12) -0.0009(11) 0.0024(12)
C21 0.0196(16) 0.0202(15) 0.0321(16) -0.0010(13) 0.0070(12) 0.0019(12)
C22 0.0294(18) 0.0261(17) 0.0343(17) -0.0025(14) 0.0105(14) 0.0000(13)
C23 0.037(2) 0.0341(19) 0.043(2) -0.0135(16) 0.0174(16) -0.0015(15)
C24 0.053(2) 0.0223(18) 0.066(2) -0.0061(17) 0.0224(19) 0.0047(16)
C25 0.059(3) 0.0281(19) 0.056(2) 0.0096(17) 0.0175(19) 0.0133(17)
C26 0.0355(19) 0.0293(17) 0.0340(17) 0.0036(14) 0.0105(14) 0.0089(14)
C27 0.101(4) 0.058(3) 0.083(3) -0.046(2) 0.042(3) -0.011(2)
C11 0.0160(15) 0.0227(15) 0.0278(15) 0.0038(13) 0.0056(12) 0.0026(12)
C12 0.0204(16) 0.0264(16) 0.0259(15) 0.0026(12) 0.0054(12) -0.0005(12)
C13 0.0212(17) 0.0240(16) 0.0394(18) 0.0012(14) 0.0087(13) -0.0004(13)
C14 0.0271(18) 0.0337(18) 0.0356(17) 0.0139(15) 0.0138(14) -0.0011(14)
C15 0.0286(18) 0.046(2) 0.0294(17) 0.0054(15) 0.0096(14) 0.0033(15)
C16 0.0263(18) 0.0295(17) 0.0286(16) -0.0015(13) 0.0055(13) -0.0013(13)
C17 0.058(3) 0.035(2) 0.054(2) -0.0110(17) 0.0178(19) -0.0157(17)
C41 0.0207(16) 0.0224(15) 0.0248(15) -0.0063(12) 0.0055(12) -0.0041(12)
C42 0.0295(18) 0.0225(16) 0.0263(16) -0.0055(13) 0.0038(13) -0.0010(13)
C43 0.037(2) 0.0217(17) 0.0429(19) -0.0043(15) 0.0115(15) -0.0028(14)
C44 0.061(3) 0.0286(19) 0.045(2) -0.0173(16) 0.0171(18) -0.0109(17)
C45 0.067(3) 0.043(2) 0.0286(18) -0.0157(16) 0.0116(17) -0.0127(18)
C46 0.047(2) 0.0317(17) 0.0233(16) -0.0042(14) 0.0073(14) -0.0081(15)
C47 0.118(4) 0.022(2) 0.092(3) -0.008(2) 0.023(3) 0.008(2)
C31 0.0263(17) 0.0174(15) 0.0159(14) -0.0020(11) 0.0008(12) 0.0018(12)
C32 0.0221(16) 0.0232(16) 0.0202(14) 0.0001(12) 0.0039(12) 0.0018(12)
C33 0.0314(18) 0.0199(16) 0.0199(14) 0.0015(12) 0.0033(12) -0.0015(12)
C34 0.0313(18) 0.0242(16) 0.0237(15) 0.0042(13) -0.0020(13) 0.0095(13)
C35 0.0221(17) 0.0327(18) 0.0306(16) -0.0003(14) 0.0041(13) 0.0068(13)
C36 0.0245(17) 0.0275(16) 0.0255(15) 0.0022(13) 0.0050(12) -0.0017(13)
C37 0.044(2) 0.037(2) 0.055(2) 0.0164(16) 0.0199(17) -0.0012(16)
C61 0.0184(16) 0.0183(15) 0.0325(16) 0.0026(13) 0.0068(12) 0.0026(12)
C62 0.0237(17) 0.0265(16) 0.0317(16) 0.0032(13) 0.0066(13) -0.0001(13)
C63 0.0289(19) 0.0363(19) 0.0379(18) 0.0149(15) 0.0102(14) 0.0019(14)
C64 0.035(2) 0.0287(18) 0.058(2) 0.0118(16) 0.0126(17) -0.0068(15)
C65 0.0330(19) 0.0267(17) 0.050(2) -0.0062(15) 0.0049(15) -0.0088(14)
C66 0.0260(18) 0.0241(16) 0.0322(17) -0.0006(13) 0.0055(13) -0.0001(13)
C67 0.065(3) 0.066(3) 0.065(3) 0.041(2) 0.022(2) -0.006(2)
C51 0.0233(16) 0.0185(15) 0.0262(15) -0.0030(12) 0.0099(12) -0.0023(12)
C52 0.0300(18) 0.0223(16) 0.0245(15) -0.0012(12) 0.0087(13) 0.0002(13)
C53 0.0339(19) 0.0202(17) 0.0399(19) 0.0004(13) 0.0104(15) 0.0054(13)
C54 0.054(2) 0.0253(18) 0.0372(19) -0.0116(15) 0.0154(16) -0.0004(15)
C55 0.054(2) 0.0317(18) 0.0243(16) -0.0066(14) 0.0100(15) -0.0026(16)
C56 0.0358(19) 0.0239(16) 0.0245(16) 0.0004(13) 0.0033(13) -0.0011(13)
C57 0.072(3) 0.048(2) 0.062(3) 0.003(2) 0.000(2) 0.023(2)
C81 0.0218(16) 0.0208(15) 0.0243(15) 0.0062(12) -0.0003(12) 0.0030(12)
C82 0.0251(17) 0.0237(16) 0.0257(15) 0.0040(13) 0.0040(12) 0.0029(12)
C83 0.0255(17) 0.0210(16) 0.0389(18) 0.0078(14) 0.0032(13) 0.0017(13)
C84 0.036(2) 0.0360(19) 0.0326(18) 0.0158(15) 0.0058(14) 0.0008(15)
C85 0.037(2) 0.0398(19) 0.0242(16) 0.0064(14) 0.0039(14) 0.0042(15)
C86 0.0324(18) 0.0261(16) 0.0245(16) 0.0028(13) 0.0006(13) 0.0018(13)
C77 0.059(3) 0.032(2) 0.074(3) -0.0087(19) 0.006(2) 0.0064(18)
C71 0.0236(17) 0.0248(16) 0.0165(14) 0.0004(12) 0.0014(12) -0.0052(12)
C72 0.0264(17) 0.0248(16) 0.0232(15) -0.0010(13) 0.0012(12) -0.0019(13)
C73 0.039(2) 0.0249(17) 0.0320(17) 0.0022(14) -0.0007(14) -0.0045(14)
C74 0.037(2) 0.0360(19) 0.0385(18) -0.0003(16) -0.0062(15) -0.0160(16)
C75 0.0230(18) 0.046(2) 0.047(2) -0.0011(17) -0.0020(15) -0.0054(15)
C76 0.0283(18) 0.0269(17) 0.0368(18) -0.0022(14) 0.0029(14) -0.0003(13)
C87 0.054(2) 0.0263(18) 0.050(2) -0.0032(16) -0.0003(17) -0.0094(16)
O1 0.0442(14) 0.0298(12) 0.0439(13) -0.0009(10) 0.0174(11) -0.0133(10)
O2 0.077(2) 0.0454(15) 0.0499(15) -0.0227(12) 0.0278(14) 0.0010(13)
O3 0.0359(13) 0.0323(12) 0.0394(12) 0.0173(10) 0.0108(10) 0.0023(10)
O4 0.0798(19) 0.0152(12) 0.0518(15) -0.0042(10) 0.0089(13) 0.0036(11)
O5 0.0607(17) 0.0355(14) 0.0469(14) 0.0003(11) 0.0038(12) 0.0179(12)
O6 0.0461(16) 0.0591(16) 0.0446(14) 0.0235(12) 0.0149(11) -0.0101(12)
O7 0.0544(17) 0.0241(13) 0.0737(17) -0.0145(12) -0.0127(13) -0.0029(11)
O8 0.0561(16) 0.0219(12) 0.0471(14) 0.0083(10) 0.0087(12) -0.0082(10)

loop_
_atom_type_symbol
_atom_type_description
_atom_type_scat_dispersion_real
_atom_type_scat_dispersion_imag
_atom_type_scat_source
C C 0.0033 0.0016 'International Tables Vol C Tables 4.2.6.8 and 6.1.1.4'
H H 0.0000 0.0000 'International Tables Vol C Tables 4.2.6.8 and 6.1.1.4'
N N 0.0061 0.0033 'International Tables Vol C Tables 4.2.6.8 and 6.1.1.4'
O O 0.0106 0.0060 'International Tables Vol C Tables 4.2.6.8 and 6.1.1.4'
Ru Ru -1.2594 0.8363 'International Tables Vol C Tables 4.2.6.8 and 6.1.1.4'
Cl Cl 0.1484 0.1585 'International Tables Vol C Tables 4.2.6.8 and 6.1.1.4'

loop_
_geom_angle_atom_site_label_1
_geom_angle_atom_site_label_2
_geom_angle_atom_site_label_3
_geom_angle
N2 Ru2 N4 87.39(8)
N2 Ru2 N8 94.12(8)
N4 Ru2 N8 177.20(8)
N2 Ru2 N6 178.35(9)
N4 Ru2 N6 91.13(8)
N8 Ru2 N6 87.33(8)
N2 Ru2 Ru1 89.46(6)
N4 Ru2 Ru1 92.71(6)
N8 Ru2 Ru1 89.66(6)
N6 Ru2 Ru1 91.33(6)
N1 Ru1 N5 176.64(8)
N1 Ru1 N3 89.78(8)
N5 Ru1 N3 91.25(8)
N1 Ru1 N7 88.75(8)
N5 Ru1 N7 89.90(8)
N3 Ru1 N7 174.13(8)
N1 Ru1 Ru2 89.60(6)
N5 Ru1 Ru2 87.29(5)
N3 Ru1 Ru2 85.78(6)
N7 Ru1 Ru2 88.52(6)
N1 Ru1 Cl1 94.14(6)
N5 Ru1 Cl1 89.04(6)
N3 Ru1 Cl1 90.61(6)
N7 Ru1 Cl1 95.16(6)
Ru2 Ru1 Cl1 174.80(2)
C1 N2 C21 117.1(2)
C1 N2 Ru2 119.19(17)
C21 N2 Ru2 121.10(16)
C1 N1 C11 115.0(2)
C1 N1 Ru1 117.97(17)
C11 N1 Ru1 126.47(16)
C2 N4 C41 121.4(2)
C2 N4 Ru2 116.49(17)
C41 N4 Ru2 122.09(17)
C2 N3 C31 114.4(2)
C2 N3 Ru1 121.30(17)
C31 N3 Ru1 124.18(16)
C3 N6 C61 116.9(2)
C3 N6 Ru2 116.54(17)
C61 N6 Ru2 125.41(16)
C3 N5 C51 113.4(2)
C3 N5 Ru1 119.61(17)
C51 N5 Ru1 126.52(16)
C4 N8 C81 118.5(2)
C4 N8 Ru2 118.50(17)
C81 N8 Ru2 121.51(17)
C4 N7 C71 114.4(2)
C4 N7 Ru1 117.45(17)
C71 N7 Ru1 127.93(16)
N1 C1 N2 122.3(2)
N3 C2 N4 121.8(2)
N6 C3 N5 122.9(2)
N7 C4 N8 122.8(2)
C26 C21 C22 119.4(3)
C26 C21 N2 119.3(2)
C22 C21 N2 121.2(2)
C21 C22 C23 120.3(3)
O2 C23 C24 124.8(3)
O2 C23 C22 114.7(3)
C24 C23 C22 120.5(3)
C23 C24 C25 118.7(3)
C26 C25 C24 121.5(3)
C25 C26 C21 119.5(3)
C16 C11 C12 120.2(2)
C16 C11 N1 119.8(2)
C12 C11 N1 120.0(2)
C13 C12 C11 118.9(2)
O1 C13 C12 123.6(2)
O1 C13 C14 115.4(2)
C12 C13 C14 121.0(3)
C15 C14 C13 119.4(3)
C14 C15 C16 120.6(3)
C11 C16 C15 119.9(3)
C46 C41 C42 118.4(3)
C46 C41 N4 125.2(3)
C42 C41 N4 116.3(2)
C43 C42 C41 121.4(3)
O4 C43 C44 125.3(3)
O4 C43 C42 114.5(3)
C44 C43 C42 120.1(3)
C43 C44 C45 118.3(3)
C46 C45 C44 122.4(3)
C45 C46 C41 119.4(3)
C36 C31 C32 120.7(2)
C36 C31 N3 119.9(2)
C32 C31 N3 119.4(2)
C33 C32 C31 118.7(3)
O3 C33 C34 115.9(2)
O3 C33 C32 123.1(3)
C34 C33 C32 121.0(2)
C35 C34 C33 119.7(3)
C34 C35 C36 120.2(3)
C31 C36 C35 119.7(2)
C66 C61 C62 120.2(3)
C66 C61 N6 119.7(2)
C62 C61 N6 120.1(2)
C63 C62 C61 120.0(3)
O6 C63 C64 124.7(3)
O6 C63 C62 115.1(3)
C64 C63 C62 120.1(3)
C63 C64 C65 119.4(3)
C66 C65 C64 120.9(3)
C65 C66 C61 119.3(3)
C56 C51 C52 121.0(2)
C56 C51 N5 118.3(2)
C52 C51 N5 120.6(2)
C51 C52 C53 118.8(3)
O5 C53 C54 115.3(2)
O5 C53 C52 123.9(3)
C54 C53 C52 120.8(3)
C55 C54 C53 119.4(3)
C54 C55 C56 121.2(3)
C51 C56 C55 118.9(3)
C86 C81 C82 119.4(2)
C86 C81 N8 122.6(2)
C82 C81 N8 117.8(2)
C83 C82 C81 120.6(2)
O8 C83 C82 124.4(3)
O8 C83 C84 116.1(2)
C82 C83 C84 119.4(3)
C85 C84 C83 119.8(3)
C84 C85 C86 121.7(3)
C85 C86 C81 119.0(3)
C76 C71 C72 120.3(3)
C76 C71 N7 119.7(2)
C72 C71 N7 120.0(2)
C71 C72 C73 119.3(3)
O7 C73 C74 115.8(3)
O7 C73 C72 123.7(3)
C74 C73 C72 120.5(3)
C75 C74 C73 119.9(3)
C74 C75 C76 120.4(3)
C71 C76 C75 119.5(3)
C13 O1 C17 117.6(2)
C23 O2 C27 117.6(3)
C33 O3 C37 116.7(2)
C43 O4 C47 117.4(3)
C53 O5 C57 118.5(2)
C63 O6 C67 117.4(3)
C73 O7 C77 117.5(2)
C83 O8 C87 117.3(2)

loop_
_geom_bond_atom_site_label_1
_geom_bond_atom_site_label_2
_geom_bond_distance
Ru2 N2 2.049(2)
Ru2 N4 2.050(2)
Ru2 N8 2.057(2)
Ru2 N6 2.062(2)
Ru2 Ru1 2.3376(3)
Ru1 N1 2.085(2)
Ru1 N5 2.093(2)
Ru1 N3 2.105(2)
Ru1 N7 2.116(2)
Ru1 Cl1 2.4148(7)
N2 C1 1.329(3)
N2 C21 1.432(3)
N1 C1 1.321(3)
N1 C11 1.442(3)
N4 C2 1.329(3)
N4 C41 1.417(3)
N3 C2 1.314(3)
N3 C31 1.437(3)
N6 C3 1.317(3)
N6 C61 1.435(3)
N5 C3 1.321(3)
N5 C51 1.442(3)
N8 C4 1.333(3)
N8 C81 1.421(3)
N7 C4 1.310(3)
N7 C71 1.436(3)
C21 C26 1.387(4)
C21 C22 1.388(3)
C22 C23 1.388(4)
C23 O2 1.375(3)
C23 C24 1.375(4)
C24 C25 1.386(4)
C25 C26 1.379(4)
C27 O2 1.427(4)
C11 C16 1.379(3)
C11 C12 1.396(4)
C12 C13 1.384(3)
C13 O1 1.379(3)
C13 C14 1.388(4)
C14 C15 1.371(4)
C15 C16 1.388(4)
C17 O1 1.421(3)
C41 C46 1.392(4)
C41 C42 1.394(4)
C42 C43 1.385(4)
C43 O4 1.366(3)
C43 C44 1.380(4)
C44 C45 1.385(4)
C45 C46 1.380(4)
C47 O4 1.426(3)
C31 C36 1.379(4)
C31 C32 1.391(3)
C32 C33 1.386(3)
C33 O3 1.372(3)
C33 C34 1.385(4)
C34 C35 1.375(4)
C35 C36 1.393(4)
C37 O3 1.425(3)
C61 C66 1.390(4)
C61 C62 1.391(3)
C62 C63 1.391(4)
C63 O6 1.367(3)
C63 C64 1.385(4)
C64 C65 1.393(4)
C65 C66 1.385(4)
C67 O6 1.427(4)
C51 C56 1.383(4)
C51 C52 1.386(4)
C52 C53 1.392(4)
C53 O5 1.371(3)
C53 C54 1.383(4)
C54 C55 1.371(4)
C55 C56 1.390(4)
C57 O5 1.402(4)
C81 C86 1.394(3)
C81 C82 1.399(4)
C82 C83 1.388(3)
C83 O8 1.361(3)
C83 C84 1.392(4)
C84 C85 1.368(4)
C85 C86 1.388(4)
C77 O7 1.409(4)
C71 C76 1.385(4)
C71 C72 1.387(4)
C72 C73 1.390(4)
C73 O7 1.371(3)
C73 C74 1.381(4)
C74 C75 1.372(4)
C75 C76 1.391(4)
C87 O8 1.431(3)
